data_4517419
loop_
_publ_author_name
'Sosorev, Andrey Yu'
'Trukhanov, Vasiliy A.'
'Maslennikov, Dmitry R.'
'Borshchev, Oleg V.'
'Polyakov, Roman A.'
'Skorotetcky, Maxim S.'
'Surin, Nikolay M.'
'Kazantsev, Maxim S.'
'Dominskiy, Dmitry I.'
'Tafeenko, Viktor A.'
'Ponomarenko, Sergey A.'
'Paraschuk, Dmitry Yu'

_publ_section_title
;
 Fluorinated Thiophene-Phenylene Co-Oligomers for Optoelectronic Devices.
;
_journal_issue 8
_journal_name_full 'ACS applied materials &amp; interfaces'
_journal_page_first 9507
_journal_page_last 9519
_journal_paper_doi 10.1021/acsami.9b20295
_journal_volume 12
_journal_year 2020
_chemical_formula_moiety 'C26 H4 F14 S2'
_chemical_formula_sum 'C26 H4 F14 S2'
_chemical_formula_weight 646.41
_space_group_crystal_system triclinic
_space_group_IT_number 2
_space_group_name_Hall '-P 1'
_space_group_name_H-M_alt 'P -1'
_atom_sites_solution_hydrogens geom
_audit_creation_method SHELXL-2014/7
_cell_angle_alpha 72.545(3)
_cell_angle_beta 77.250(4)
_cell_angle_gamma 63.092(3)
_cell_formula_units_Z 1
_cell_length_a 7.5177(4)
_cell_length_b 7.7270(4)
_cell_length_c 11.3250(6)
_cell_measurement_reflns_used 5679
_cell_measurement_temperature 295(2)
_cell_measurement_theta_max 70
_cell_measurement_theta_min 4
_cell_volume 556.83(5)
_computing_structure_refinement 'SHELXL-2014/7 (Sheldrick, 2014)'
_diffrn_ambient_temperature 295
_diffrn_detector Pilatus100K
_diffrn_detector_area_resol_mean 5.81
_diffrn_detector_type STOE
_diffrn_measured_fraction_theta_full 0.990
_diffrn_measured_fraction_theta_max 0.988
_diffrn_measurement_device_type STOE
_diffrn_measurement_method 'rotation method'
_diffrn_radiation_collimation 'focusing mirrors'
_diffrn_radiation_monochromator none
_diffrn_radiation_polarisn_norm 0
_diffrn_radiation_type 'Cu K\a'
_diffrn_radiation_wavelength 1.54186
_diffrn_reflns_av_R_equivalents 0.0331
_diffrn_reflns_av_unetI/netI 0.0281
_diffrn_reflns_Laue_measured_fraction_full 0.990
_diffrn_reflns_Laue_measured_fraction_max 0.988
_diffrn_reflns_limit_h_max 9
_diffrn_reflns_limit_h_min -9
_diffrn_reflns_limit_k_max 9
_diffrn_reflns_limit_k_min -9
_diffrn_reflns_limit_l_max 8
_diffrn_reflns_limit_l_min -13
_diffrn_reflns_number 6004
_diffrn_reflns_point_group_measured_fraction_full 0.990
_diffrn_reflns_point_group_measured_fraction_max 0.988
_diffrn_reflns_theta_full 67.686
_diffrn_reflns_theta_max 70.450
_diffrn_reflns_theta_min 4.113
_diffrn_source 'Cu GeniX 3D'
_diffrn_source_current 0.600
_diffrn_source_power 0.030
_diffrn_source_voltage 50
_exptl_absorpt_correction_T_max 0.605
_exptl_absorpt_correction_T_min 0.482
_exptl_absorpt_correction_type multi-scan
_exptl_absorpt_process_details
;
[c.f. r.h. blessing, acta cryst. (1995), a51, 33-38]
;
_exptl_crystal_colour green
_exptl_crystal_density_diffrn 1.928
_exptl_crystal_description plate
_exptl_crystal_F_000 318
_refine_diff_density_max 0.258
_refine_diff_density_min -0.247
_refine_diff_density_rms 0.069
_refine_ls_extinction_coef 0.025(2)
_refine_ls_extinction_expression Fc^*^=kFc[1+0.001xFc^2^\l^3^/sin(2\q)]^-1/4^
_refine_ls_extinction_method 'SHELXL-2014/7 (Sheldrick 2014'
_refine_ls_goodness_of_fit_ref 1.000
_refine_ls_hydrogen_treatment constr
_refine_ls_matrix_type full
_refine_ls_number_parameters 191
_refine_ls_number_reflns 2022
_refine_ls_number_restraints 0
_refine_ls_restrained_S_all 1.000
_refine_ls_R_factor_all 0.0490
_refine_ls_R_factor_gt 0.0404
_refine_ls_shift/su_max 0.000
_refine_ls_shift/su_mean 0.000
_refine_ls_structure_factor_coef Fsqd
_refine_ls_weighting_details 'w=1/[\s^2^(Fo^2^)+(0.0768P)^2^] where P=(Fo^2^+2Fc^2^)/3'
_refine_ls_weighting_scheme calc
_refine_ls_wR_factor_gt 0.1049
_refine_ls_wR_factor_ref 0.1092
_reflns_Friedel_coverage 0.000
_reflns_number_gt 1623
_reflns_number_total 2022
_reflns_threshold_expression 'I > 2\s(I)'
_cod_data_source_file am9b20295_si_004.cif
_cod_data_source_block 14fac5
_cod_depositor_comments 'Adding full bibliography for 4517419--4517421.cif.'
_cod_database_code 4517419
_shelx_shelxl_version_number 2014/7
_shelx_space_group_comment
;
The symmetry employed for this shelxl refinement is uniquely defined
by the following loop, which should always be used as a source of
symmetry information in preference to the above space-group names.
They are only intended as comments.
;

loop_
_space_group_symop_operation_xyz
'x, y, z'
'-x, -y, -z'

loop_
_atom_site_label
_atom_site_type_symbol
_atom_site_fract_x
_atom_site_fract_y
_atom_site_fract_z
_atom_site_U_iso_or_equiv
_atom_site_adp_type
_atom_site_occupancy
_atom_site_site_symmetry_order
_atom_site_calc_flag
_atom_site_refinement_flags_posn
_atom_site_refinement_flags_adp
_atom_site_refinement_flags_occupancy
_atom_site_disorder_assembly
_atom_site_disorder_group
S1 S 0.10200(8) 0.75435(7) 0.36808(5) 0.0479(2) Uani 1 1 d . . . . .
F7 F 0.1964(2) 0.93599(19) -0.22342(12) 0.0612(4) Uani 1 1 d . . . . .
F8 F 0.3397(2) 0.67434(19) -0.02454(13) 0.0690(4) Uani 1 1 d . . . . .
F10 F 0.0154(2) 0.7514(2) 0.61489(13) 0.0689(4) Uani 1 1 d . . . . .
F11 F 0.0403(3) 0.6228(3) 0.85801(15) 0.0854(5) Uani 1 1 d . . . . .
F12 F 0.3184(3) 0.2561(3) 0.95441(15) 0.0948(6) Uani 1 1 d . . . . .
F13 F 0.5651(3) 0.0170(2) 0.79940(17) 0.0895(6) Uani 1 1 d . . . . .
F14 F 0.5390(2) 0.1358(2) 0.55729(15) 0.0761(5) Uani 1 1 d . . . . .
C2 C 0.2528(3) 0.5131(3) 0.4382(2) 0.0450(5) Uani 1 1 d . . . . .
C3 C 0.3391(4) 0.4003(3) 0.3518(2) 0.0551(6) Uani 1 1 d . . . . .
H3 H 0.4239 0.2654 0.3715 0.066 Uiso 1 1 calc R U . . .
C4 C 0.2889(4) 0.5049(3) 0.2311(2) 0.0542(5) Uani 1 1 d . . . . .
H4 H 0.3373 0.4470 0.1629 0.065 Uiso 1 1 calc R U . . .
C5 C 0.1617(3) 0.7006(3) 0.22367(19) 0.0441(5) Uani 1 1 d . . . . .
C6 C 0.0802(3) 0.8527(3) 0.11147(19) 0.0423(5) Uani 1 1 d . . . . .
C7 C 0.0940(3) 0.9733(3) -0.11365(19) 0.0451(5) Uani 1 1 d . . . . .
C8 C 0.1694(3) 0.8343(3) -0.0078(2) 0.0471(5) Uani 1 1 d . . . . .
C9 C 0.2721(3) 0.4500(3) 0.5728(2) 0.0468(5) Uani 1 1 d . . . . .
C10 C 0.1535(4) 0.5676(3) 0.6566(2) 0.0529(5) Uani 1 1 d . . . . .
C11 C 0.1662(4) 0.5046(4) 0.7830(2) 0.0617(6) Uani 1 1 d . . . . .
C12 C 0.3060(4) 0.3186(4) 0.8320(2) 0.0655(7) Uani 1 1 d . . . . .
C13 C 0.4286(4) 0.1992(4) 0.7532(3) 0.0640(7) Uani 1 1 d . . . . .
C14 C 0.4122(4) 0.2629(3) 0.6273(2) 0.0550(6) Uani 1 1 d . . . . .

loop_
_atom_site_aniso_label
_atom_site_aniso_U_11
_atom_site_aniso_U_22
_atom_site_aniso_U_33
_atom_site_aniso_U_23
_atom_site_aniso_U_13
_atom_site_aniso_U_12
S1 0.0500(3) 0.0372(3) 0.0445(3) -0.0099(2) -0.0086(2) -0.0058(2)
F7 0.0559(8) 0.0517(7) 0.0434(7) -0.0121(5) 0.0023(5) 0.0028(6)
F8 0.0533(8) 0.0527(7) 0.0519(8) -0.0114(6) -0.0008(6) 0.0174(6)
F10 0.0767(10) 0.0552(8) 0.0564(9) -0.0172(6) -0.0097(7) -0.0077(7)
F11 0.1016(13) 0.0965(12) 0.0560(10) -0.0296(8) -0.0015(8) -0.0345(10)
F12 0.1229(15) 0.1109(14) 0.0474(10) 0.0046(8) -0.0272(9) -0.0516(12)
F13 0.1024(13) 0.0647(9) 0.0789(12) 0.0147(8) -0.0462(10) -0.0182(9)
F14 0.0811(10) 0.0507(8) 0.0717(11) -0.0125(7) -0.0291(8) 0.0021(7)
C2 0.0424(11) 0.0403(10) 0.0454(12) -0.0062(8) -0.0079(9) -0.0121(9)
C3 0.0568(14) 0.0367(10) 0.0521(14) -0.0072(9) -0.0088(10) -0.0030(9)
C4 0.0586(14) 0.0411(11) 0.0458(13) -0.0118(9) -0.0051(10) -0.0052(10)
C5 0.0388(11) 0.0400(10) 0.0437(12) -0.0078(8) -0.0046(8) -0.0090(8)
C6 0.0367(11) 0.0361(10) 0.0440(12) -0.0095(8) -0.0046(8) -0.0061(8)
C7 0.0400(11) 0.0399(10) 0.0415(12) -0.0113(8) -0.0002(8) -0.0053(8)
C8 0.0353(10) 0.0367(10) 0.0508(13) -0.0116(9) -0.0032(9) 0.0013(8)
C9 0.0483(12) 0.0447(11) 0.0464(13) -0.0054(9) -0.0104(9) -0.0190(10)
C10 0.0551(13) 0.0495(12) 0.0516(14) -0.0081(10) -0.0095(10) -0.0198(10)
C11 0.0731(17) 0.0741(16) 0.0460(14) -0.0173(11) -0.0046(11) -0.0357(14)
C12 0.0788(18) 0.0754(17) 0.0466(15) -0.0009(12) -0.0182(12) -0.0385(15)
C13 0.0713(17) 0.0576(14) 0.0599(16) 0.0077(12) -0.0279(13) -0.0277(13)
C14 0.0608(14) 0.0470(12) 0.0533(14) -0.0052(10) -0.0172(11) -0.0177(11)

loop_
_atom_type_symbol
_atom_type_description
_atom_type_scat_dispersion_real
_atom_type_scat_dispersion_imag
_atom_type_scat_source
C C 0.0181 0.0091 'International Tables Vol C Tables 4.2.6.8 and 6.1.1.4'
H H 0.0000 0.0000 'International Tables Vol C Tables 4.2.6.8 and 6.1.1.4'
F F 0.0727 0.0534 'International Tables Vol C Tables 4.2.6.8 and 6.1.1.4'
S S 0.3331 0.5567 'International Tables Vol C Tables 4.2.6.8 and 6.1.1.4'

loop_
_geom_angle_atom_site_label_1
_geom_angle_atom_site_label_2
_geom_angle_atom_site_label_3
_geom_angle
_geom_angle_site_symmetry_1
_geom_angle_site_symmetry_3
_geom_angle_publ_flag
C5 S1 C2 92.36(10) . . ?
C3 C2 C9 128.18(19) . . ?
C3 C2 S1 109.76(16) . . ?
C9 C2 S1 122.04(16) . . ?
C2 C3 C4 114.21(19) . . ?
C2 C3 H3 122.9 . . ?
C4 C3 H3 122.9 . . ?
C5 C4 C3 113.0(2) . . ?
C5 C4 H4 123.5 . . ?
C3 C4 H4 123.5 . . ?
C4 C5 C6 127.29(19) . . ?
C4 C5 S1 110.65(16) . . ?
C6 C5 S1 122.06(15) . . ?
C8 C6 C7 113.28(18) . 2_575 ?
C8 C6 C5 122.81(17) . . ?
C7 C6 C5 123.90(19) 2_575 . ?
F7 C7 C8 117.25(18) . . ?
F7 C7 C6 119.68(18) . 2_575 ?
C8 C7 C6 123.07(19) . 2_575 ?
F8 C8 C7 116.32(19) . . ?
F8 C8 C6 120.04(18) . . ?
C7 C8 C6 123.65(18) . . ?
C10 C9 C14 114.1(2) . . ?
C10 C9 C2 123.8(2) . . ?
C14 C9 C2 122.1(2) . . ?
F10 C10 C11 116.9(2) . . ?
F10 C10 C9 119.5(2) . . ?
C11 C10 C9 123.5(2) . . ?
F11 C11 C12 120.1(2) . . ?
F11 C11 C10 119.9(2) . . ?
C12 C11 C10 120.0(3) . . ?
F12 C12 C13 121.0(3) . . ?
F12 C12 C11 120.3(3) . . ?
C13 C12 C11 118.7(2) . . ?
F13 C13 C12 119.4(2) . . ?
F13 C13 C14 119.8(3) . . ?
C12 C13 C14 120.7(2) . . ?
F14 C14 C13 116.5(2) . . ?
F14 C14 C9 120.5(2) . . ?
C13 C14 C9 123.0(3) . . ?

loop_
_geom_bond_atom_site_label_1
_geom_bond_atom_site_label_2
_geom_bond_distance
_geom_bond_site_symmetry_2
_geom_bond_publ_flag
S1 C5 1.722(2) . ?
S1 C2 1.728(2) . ?
F7 C7 1.347(2) . ?
F8 C8 1.343(2) . ?
F10 C10 1.340(3) . ?
F11 C11 1.334(3) . ?
F12 C12 1.334(3) . ?
F13 C13 1.340(3) . ?
F14 C14 1.337(3) . ?
C2 C3 1.363(3) . ?
C2 C9 1.473(3) . ?
C3 C4 1.398(3) . ?
C3 H3 0.9300 . ?
C4 C5 1.363(3) . ?
C4 H4 0.9300 . ?
C5 C6 1.472(3) . ?
C6 C8 1.387(3) . ?
C6 C7 1.391(3) 2_575 ?
C7 C8 1.374(3) . ?
C7 C6 1.391(3) 2_575 ?
C9 C10 1.390(3) . ?
C9 C14 1.398(3) . ?
C10 C11 1.377(3) . ?
C11 C12 1.374(4) . ?
C12 C13 1.363(4) . ?
C13 C14 1.375(4) . ?

loop_
_geom_hbond_atom_site_label_D
_geom_hbond_atom_site_label_H
_geom_hbond_atom_site_label_A
_geom_hbond_distance_DH
_geom_hbond_distance_HA
_geom_hbond_distance_DA
_geom_hbond_angle_DHA
_geom_hbond_site_symmetry_A
C3 H3 F14 0.93 2.22 2.786(3) 118.4 .
C4 H4 F8 0.93 2.32 2.816(3) 113.2 .
C4 H4 F8 0.93 2.52 3.278(3) 138.4 2_665

loop_
_geom_torsion_atom_site_label_1
_geom_torsion_atom_site_label_2
_geom_torsion_atom_site_label_3
_geom_torsion_atom_site_label_4
_geom_torsion
_geom_torsion_site_symmetry_1
_geom_torsion_site_symmetry_2
_geom_torsion_site_symmetry_3
_geom_torsion_site_symmetry_4
_geom_torsion_publ_flag
C5 S1 C2 C3 -1.21(18) . . . . ?
C5 S1 C2 C9 -179.55(18) . . . . ?
C9 C2 C3 C4 179.3(2) . . . . ?
S1 C2 C3 C4 1.1(3) . . . . ?
C2 C3 C4 C5 -0.3(3) . . . . ?
C3 C4 C5 C6 179.6(2) . . . . ?
C3 C4 C5 S1 -0.6(3) . . . . ?
C2 S1 C5 C4 1.05(18) . . . . ?
C2 S1 C5 C6 -179.15(17) . . . . ?
C4 C5 C6 C8 -21.1(3) . . . . ?
S1 C5 C6 C8 159.17(17) . . . . ?
C4 C5 C6 C7 158.0(2) . . . 2_575 ?
S1 C5 C6 C7 -21.8(3) . . . 2_575 ?
F7 C7 C8 F8 0.3(3) . . . . ?
C6 C7 C8 F8 -179.54(19) 2_575 . . . ?
F7 C7 C8 C6 180.0(2) . . . . ?
C6 C7 C8 C6 0.1(4) 2_575 . . . ?
C7 C6 C8 F8 179.53(19) 2_575 . . . ?
C5 C6 C8 F8 -1.3(3) . . . . ?
C7 C6 C8 C7 -0.1(3) 2_575 . . . ?
C5 C6 C8 C7 179.03(19) . . . . ?
C3 C2 C9 C10 -169.2(2) . . . . ?
S1 C2 C9 C10 8.8(3) . . . . ?
C3 C2 C9 C14 10.1(4) . . . . ?
S1 C2 C9 C14 -171.85(16) . . . . ?
C14 C9 C10 F10 179.10(19) . . . . ?
C2 C9 C10 F10 -1.5(3) . . . . ?
C14 C9 C10 C11 -2.3(3) . . . . ?
C2 C9 C10 C11 177.1(2) . . . . ?
F10 C10 C11 F11 2.0(3) . . . . ?
C9 C10 C11 F11 -176.6(2) . . . . ?
F10 C10 C11 C12 -179.3(2) . . . . ?
C9 C10 C11 C12 2.1(4) . . . . ?
F11 C11 C12 F12 -0.9(4) . . . . ?
C10 C11 C12 F12 -179.6(2) . . . . ?
F11 C11 C12 C13 178.1(2) . . . . ?
C10 C11 C12 C13 -0.6(4) . . . . ?
F12 C12 C13 F13 -0.7(4) . . . . ?
C11 C12 C13 F13 -179.7(2) . . . . ?
F12 C12 C13 C14 178.6(2) . . . . ?
C11 C12 C13 C14 -0.4(4) . . . . ?
F13 C13 C14 F14 -0.8(3) . . . . ?
C12 C13 C14 F14 179.9(2) . . . . ?
F13 C13 C14 C9 179.3(2) . . . . ?
C12 C13 C14 C9 0.0(4) . . . . ?
C10 C9 C14 F14 -178.61(19) . . . . ?
C2 C9 C14 F14 2.0(3) . . . . ?
C10 C9 C14 C13 1.3(3) . . . . ?
C2 C9 C14 C13 -178.1(2) . . . . ?
